data_4503685
loop_
_publ_author_name
'Lin, Shi-Hong'
'Zhou, Xiao-Ping'
'Li, Dan'
'Ng, Seik Weng'

_publ_section_title
;
 In Situ Formed Guanidinium Cations as Templates To Direct Fabrication of
 Honeycomb-like CuCN Networks
;
_journal_issue 11
_journal_name_full 'Crystal Growth &amp; Design'
_journal_page_first 3879
_journal_paper_doi 10.1021/cg800262d
_journal_volume 8
_journal_year 2008
_chemical_formula_sum 'C4 H6 Cu2 N6'
_chemical_formula_weight 265.23
_chemical_name_systematic
; 
 ? 
;
_space_group_IT_number 15
_symmetry_cell_setting monoclinic
_symmetry_space_group_name_Hall '-C 2yc'
_symmetry_space_group_name_H-M 'C 1 2/c 1'
_atom_sites_solution_hydrogens geom
_atom_sites_solution_primary direct
_atom_sites_solution_secondary difmap
_audit_creation_method SHELXL-97
_cell_angle_alpha 90.00
_cell_angle_beta 118.7780(10)
_cell_angle_gamma 90.00
_cell_formula_units_Z 4
_cell_length_a 14.8770(15)
_cell_length_b 8.5545(8)
_cell_length_c 7.4081(7)
_cell_measurement_reflns_used 1400
_cell_measurement_temperature 295(2)
_cell_measurement_theta_max 27.5
_cell_measurement_theta_min 2.8
_cell_volume 826.35(14)
_computing_cell_refinement 'Bruker SMART'
_computing_data_collection 'Bruker SMART'
_computing_data_reduction 'Bruker SMART'
_computing_molecular_graphics 'Bruker SHELXTL'
_computing_publication_material 'Bruker SHELXTL'
_computing_structure_refinement 'SHELXL-97 (Sheldrick, 1997)'
_computing_structure_solution 'SHELXS-97 (Sheldrick, 1990)'
_diffrn_ambient_temperature 295(2)
_diffrn_measured_fraction_theta_full 0.969
_diffrn_measured_fraction_theta_max 0.969
_diffrn_measurement_device_type 'CCD area detector'
_diffrn_measurement_method 'phi and omega scans'
_diffrn_radiation_monochromator graphite
_diffrn_radiation_source 'fine-focus sealed tube'
_diffrn_radiation_type MoK\a
_diffrn_radiation_wavelength 0.71073
_diffrn_reflns_av_R_equivalents 0.0179
_diffrn_reflns_av_sigmaI/netI 0.0209
_diffrn_reflns_limit_h_max 17
_diffrn_reflns_limit_h_min -19
_diffrn_reflns_limit_k_max 9
_diffrn_reflns_limit_k_min -11
_diffrn_reflns_limit_l_max 9
_diffrn_reflns_limit_l_min -6
_diffrn_reflns_number 2160
_diffrn_reflns_theta_full 27.50
_diffrn_reflns_theta_max 27.50
_diffrn_reflns_theta_min 2.85
_exptl_absorpt_coefficient_mu 5.096
_exptl_absorpt_correction_T_max 0.6297
_exptl_absorpt_correction_T_min 0.3869
_exptl_absorpt_correction_type multi-scan
_exptl_absorpt_process_details 'SADABS (Sheldrick, 1996)'
_exptl_crystal_colour yellowy
_exptl_crystal_density_diffrn 2.132
_exptl_crystal_density_method 'not measured'
_exptl_crystal_description needle-like
_exptl_crystal_F_000 520
_exptl_crystal_size_max 0.23
_exptl_crystal_size_mid 0.18
_exptl_crystal_size_min 0.10
_refine_diff_density_max 0.864
_refine_diff_density_min -0.408
_refine_diff_density_rms 0.095
_refine_ls_extinction_method none
_refine_ls_goodness_of_fit_ref 1.069
_refine_ls_hydrogen_treatment mixed
_refine_ls_matrix_type full
_refine_ls_number_parameters 65
_refine_ls_number_reflns 923
_refine_ls_number_restraints 3
_refine_ls_restrained_S_all 1.067
_refine_ls_R_factor_all 0.0288
_refine_ls_R_factor_gt 0.0275
_refine_ls_shift/su_max 0.000
_refine_ls_shift/su_mean 0.000
_refine_ls_structure_factor_coef Fsqd
_refine_ls_weighting_details 'calc w=1/[\s^2^(Fo^2^)+(0.0449P)^2^+0.9180P] where P=(Fo^2^+2Fc^2^)/3'
_refine_ls_weighting_scheme calc
_refine_ls_wR_factor_gt 0.0730
_refine_ls_wR_factor_ref 0.0740
_reflns_number_gt 875
_reflns_number_total 923
_reflns_threshold_expression >2sigma(I)
_cod_data_source_file cg800262d_si_001.cif
_cod_data_source_block a
_cod_depositor_comments
;
The following automatic conversions were performed:

'_exptl_absorpt_correction_type' value 'Multi-scan' changed to
'multi-scan' according to
/home/saulius/struct/CIF-dictionaries/cif_core.dic dictionary named
'cif_core.dic' version 2.4.1 from 2010-06-29.

Automatic conversion script
Id: cif_fix_values 1715 2011-07-08 13:25:40Z adriana 
;
_cod_original_sg_symbol_H-M c2/c
_cod_database_code 4503685

loop_
_symmetry_equiv_pos_as_xyz
'x, y, z'
'x, -y, z+1/2'
'x+1/2, y+1/2, z'
'x+1/2, -y+1/2, z+1/2'
'-x, -y, -z'
'-x, y, -z-1/2'
'-x+1/2, -y+1/2, -z'
'-x+1/2, y+1/2, -z-1/2'

loop_
_atom_site_label
_atom_site_type_symbol
_atom_site_fract_x
_atom_site_fract_y
_atom_site_fract_z
_atom_site_U_iso_or_equiv
_atom_site_adp_type
_atom_site_occupancy
_atom_site_symmetry_multiplicity
_atom_site_calc_flag
_atom_site_refinement_flags
Cu1 Cu 0.31761(2) 0.68084(3) 0.18184(5) 0.03420(15) Uani 1 1 d .
N1 N 0.45860(18) 0.6503(3) 0.2354(4) 0.0334(5) Uani 0.50 1 d P
N2 N 0.24293(16) 0.9993(3) 0.2473(3) 0.0334(4) Uani 1 1 d .
C1 C 0.45860(18) 0.6503(3) 0.2354(4) 0.0334(5) Uani 0.50 1 d P
C2 C 0.26685(18) 0.8863(3) 0.2012(4) 0.0303(5) Uani 1 1 d .
C3 C 0.5000 0.1771(4) 0.2500 0.0399(8) Uani 1 2 d S
N3 N 0.4146(2) 0.2560(4) 0.2209(5) 0.0559(7) Uani 1 1 d D
H1 H 0.361(2) 0.205(4) 0.202(7) 0.067 Uiso 1 1 d D
H2 H 0.417(3) 0.3556(13) 0.231(6) 0.067 Uiso 1 1 d D
N4 N 0.5000 0.0191(5) 0.2500 0.0655(12) Uani 1 2 d SD
H3 H 0.554(2) -0.037(4) 0.299(6) 0.079 Uiso 1 1 d D

loop_
_atom_site_aniso_label
_atom_site_aniso_U_11
_atom_site_aniso_U_22
_atom_site_aniso_U_33
_atom_site_aniso_U_23
_atom_site_aniso_U_13
_atom_site_aniso_U_12
Cu1 0.0309(2) 0.0249(2) 0.0537(2) 0.00212(11) 0.02582(17) 0.00148(10)
N1 0.0285(10) 0.0278(10) 0.0455(12) 0.0004(9) 0.0191(9) 0.0018(9)
N2 0.0309(10) 0.0299(10) 0.0436(10) -0.0031(8) 0.0214(8) -0.0015(8)
C1 0.0285(10) 0.0278(10) 0.0455(12) 0.0004(9) 0.0191(9) 0.0018(9)
C2 0.0274(11) 0.0245(11) 0.0458(12) -0.0010(9) 0.0231(10) -0.0021(9)
C3 0.045(2) 0.041(2) 0.0368(18) 0.000 0.0220(16) 0.000
N3 0.0452(14) 0.0513(16) 0.0781(18) -0.0024(14) 0.0351(14) 0.0105(13)
N4 0.058(2) 0.0310(19) 0.113(4) 0.000 0.045(3) 0.000

loop_
_atom_type_symbol
_atom_type_description
_atom_type_scat_dispersion_real
_atom_type_scat_dispersion_imag
_atom_type_scat_source
C C 0.0033 0.0016 'International Tables Vol C Tables 4.2.6.8 and 6.1.1.4'
H H 0.0000 0.0000 'International Tables Vol C Tables 4.2.6.8 and 6.1.1.4'
N N 0.0061 0.0033 'International Tables Vol C Tables 4.2.6.8 and 6.1.1.4'
Cu Cu 0.3201 1.2651 'International Tables Vol C Tables 4.2.6.8 and 6.1.1.4'

loop_
_geom_angle_atom_site_label_1
_geom_angle_atom_site_label_2
_geom_angle_atom_site_label_3
_geom_angle
_geom_angle_site_symmetry_1
_geom_angle_site_symmetry_3
C2 Cu1 N1 121.49(9) . .
C2 Cu1 N2 116.42(9) . 8_546
N1 Cu1 N2 114.83(9) . 8_546
C2 Cu1 Cu1 63.54(7) . 7_565
N1 Cu1 Cu1 117.77(7) . 7_565
N2 Cu1 Cu1 112.70(6) 8_546 7_565
C1 N1 N1 0.0(3) 6_656 6_656
C1 N1 Cu1 172.28(7) 6_656 .
N1 N1 Cu1 172.28(7) 6_656 .
C2 N2 Cu1 171.7(2) . 8_556
N2 C2 Cu1 168.0(2) . .
N4 C3 N3 119.72(19) . 6_656
N4 C3 N3 119.72(19) . .
N3 C3 N3 120.6(4) 6_656 .
C3 N3 H1 119(3) . .
C3 N3 H2 119(3) . .
H1 N3 H2 121(4) . .
C3 N4 H3 124(3) . .

loop_
_geom_bond_atom_site_label_1
_geom_bond_atom_site_label_2
_geom_bond_distance
_geom_bond_site_symmetry_2
Cu1 C2 1.945(2) .
Cu1 N1 1.956(2) .
Cu1 N2 1.988(2) 8_546
Cu1 Cu1 2.7363(6) 7_565
N1 C1 1.143(5) 6_656
N1 N1 1.143(5) 6_656
N2 C2 1.138(3) .
N2 Cu1 1.988(2) 8_556
C3 N4 1.352(5) .
C3 N3 1.361(3) 6_656
C3 N3 1.361(3) .
N3 H1 0.856(10) .
N3 H2 0.855(10) .
N4 H3 0.853(10) .
